data_4328139
loop_
_publ_author_name
'Thomas W. Myers'
'Louise A. Berben'

_publ_section_title
;
 A Sterically Demanding Iminopyridine Ligand Affords Redox-Active
 Complexes of Aluminum(III) and Gallium(III)
;
_journal_name_full 'Inorganic Chemistry'
_journal_page_first 1480
_journal_page_last 1488
_journal_paper_doi 10.1021/ic201729b
_journal_volume 51
_journal_year 2012
_chemical_formula_sum 'C33 H47 Al N2'
_chemical_formula_weight 498.71
_chemical_name_systematic
; 
 ? 
;
_space_group_IT_number 14
_symmetry_cell_setting monoclinic
_symmetry_space_group_name_Hall '-P 2ybc'
_symmetry_space_group_name_H-M 'P 1 21/c 1'
_atom_sites_solution_hydrogens geom
_atom_sites_solution_primary direct
_atom_sites_solution_secondary difmap
_audit_creation_method SHELXL-97
_cell_angle_alpha 90.00
_cell_angle_beta 105.2380(10)
_cell_angle_gamma 90.00
_cell_formula_units_Z 4
_cell_length_a 11.2859(4)
_cell_length_b 17.0176(6)
_cell_length_c 16.6324(6)
_cell_measurement_reflns_used 90
_cell_measurement_temperature 90(2)
_cell_measurement_theta_max 28.34
_cell_measurement_theta_min 2.54
_cell_volume 3082.09(19)
_computing_cell_refinement 'Bruker Apex'
_computing_data_collection 'Bruker Apex'
_computing_data_reduction 'Bruker Saint'
_computing_molecular_graphics 'Bruker Shelxtl'
_computing_publication_material 'Bruker Shelxtl'
_computing_structure_refinement 'SHELXL-97 (Sheldrick, 2008)'
_computing_structure_solution 'SHELXS-97 (Sheldrick, 2008)'
_diffrn_ambient_temperature 90(2)
_diffrn_measured_fraction_theta_full 0.999
_diffrn_measured_fraction_theta_max 0.991
_diffrn_measurement_device_type 'CCD area detector'
_diffrn_measurement_method 'phi and omega scans'
_diffrn_radiation_monochromator graphite
_diffrn_radiation_source 'fine-focus sealed tube'
_diffrn_radiation_type MoK\a
_diffrn_radiation_wavelength 0.71073
_diffrn_reflns_av_R_equivalents 0.0340
_diffrn_reflns_av_sigmaI/netI 0.0321
_diffrn_reflns_limit_h_max 16
_diffrn_reflns_limit_h_min -16
_diffrn_reflns_limit_k_max 25
_diffrn_reflns_limit_k_min -25
_diffrn_reflns_limit_l_max 23
_diffrn_reflns_limit_l_min -25
_diffrn_reflns_number 46498
_diffrn_reflns_theta_full 25.00
_diffrn_reflns_theta_max 32.35
_diffrn_reflns_theta_min 2.39
_exptl_absorpt_coefficient_mu 0.088
_exptl_absorpt_correction_T_max 0.9922
_exptl_absorpt_correction_T_min 0.9686
_exptl_absorpt_correction_type numerical
_exptl_absorpt_process_details SADABS
_exptl_crystal_colour green
_exptl_crystal_density_diffrn 1.075
_exptl_crystal_description block
_exptl_crystal_F_000 1088
_exptl_crystal_size_max 0.42
_exptl_crystal_size_mid 0.34
_exptl_crystal_size_min 0.26
_refine_diff_density_max 0.795
_refine_diff_density_min -0.563
_refine_diff_density_rms 0.062
_refine_ls_extinction_method none
_refine_ls_goodness_of_fit_ref 0.943
_refine_ls_hydrogen_treatment constr
_refine_ls_matrix_type full
_refine_ls_number_parameters 336
_refine_ls_number_reflns 10916
_refine_ls_number_restraints 0
_refine_ls_restrained_S_all 0.943
_refine_ls_R_factor_all 0.0760
_refine_ls_R_factor_gt 0.0542
_refine_ls_shift/su_max 0.000
_refine_ls_shift/su_mean 0.000
_refine_ls_structure_factor_coef Fsqd
_refine_ls_weighting_details 'calc w=1/[\s^2^(Fo^2^)+(0.0677P)^2^+2.4583P] where P=(Fo^2^+2Fc^2^)/3'
_refine_ls_weighting_scheme calc
_refine_ls_wR_factor_gt 0.1385
_refine_ls_wR_factor_ref 0.1529
_reflns_number_gt 8185
_reflns_number_total 10916
_reflns_threshold_expression >2sigma(I)
_cod_data_source_file ic201729b_si_002_3.cif
_cod_data_source_block twm53
_cod_database_code 4328139

loop_
_symmetry_equiv_pos_as_xyz
'x, y, z'
'-x, y+1/2, -z+1/2'
'-x, -y, -z'
'x, -y-1/2, z-1/2'

loop_
_atom_site_label
_atom_site_type_symbol
_atom_site_fract_x
_atom_site_fract_y
_atom_site_fract_z
_atom_site_U_iso_or_equiv
_atom_site_adp_type
_atom_site_occupancy
_atom_site_symmetry_multiplicity
_atom_site_calc_flag
_atom_site_refinement_flags
Al1 Al -0.28602(3) 0.07213(2) -0.24260(2) 0.01749(9) Uani 1 1 d .
N1 N -0.21558(9) -0.02924(6) -0.21422(6) 0.01592(18) Uani 1 1 d .
N2 N -0.12236(9) 0.10004(6) -0.25383(6) 0.01621(18) Uani 1 1 d .
C1 C -0.09636(11) -0.03487(7) -0.21697(8) 0.0179(2) Uani 1 1 d .
C2 C -0.04511(11) 0.03554(7) -0.24069(8) 0.0171(2) Uani 1 1 d .
C3 C 0.07479(12) 0.04162(8) -0.25129(9) 0.0224(2) Uani 1 1 d .
H3A H 0.1267 -0.0018 -0.2421 0.027 Uiso 1 1 calc R
C4 C 0.11383(13) 0.11184(8) -0.27522(10) 0.0275(3) Uani 1 1 d .
H4A H 0.1923 0.1164 -0.2828 0.033 Uiso 1 1 calc R
C5 C 0.03438(13) 0.17718(8) -0.28833(10) 0.0269(3) Uani 1 1 d .
H5A H 0.0601 0.2251 -0.3047 0.032 Uiso 1 1 calc R
C6 C -0.08195(12) 0.16977(7) -0.27670(8) 0.0191(2) Uani 1 1 d .
C7 C -0.27162(11) -0.09765(7) -0.18899(8) 0.0166(2) Uani 1 1 d .
C8 C -0.26182(12) -0.11002(7) -0.10366(8) 0.0210(2) Uani 1 1 d .
C9 C -0.31542(15) -0.17720(9) -0.08012(10) 0.0291(3) Uani 1 1 d .
H9A H -0.3096 -0.1859 -0.0240 0.035 Uiso 1 1 calc R
C10 C -0.37703(15) -0.23106(9) -0.13866(11) 0.0312(3) Uani 1 1 d .
H10A H -0.4114 -0.2758 -0.1218 0.037 Uiso 1 1 calc R
C11 C -0.38724(13) -0.21813(8) -0.22230(10) 0.0271(3) Uani 1 1 d .
H11A H -0.4294 -0.2543 -0.2614 0.033 Uiso 1 1 calc R
C12 C -0.33542(12) -0.15171(7) -0.24934(8) 0.0206(2) Uani 1 1 d .
C13 C -0.19342(14) -0.05373(8) -0.03633(9) 0.0251(3) Uani 1 1 d .
H13A H -0.1675 -0.0084 -0.0638 0.030 Uiso 1 1 calc R
C14 C -0.27568(17) -0.02372(10) 0.01728(10) 0.0357(3) Uani 1 1 d .
H14A H -0.3485 -0.0005 -0.0180 0.054 Uiso 1 1 calc R
H14B H -0.2320 0.0149 0.0559 0.054 Uiso 1 1 calc R
H14C H -0.2981 -0.0668 0.0475 0.054 Uiso 1 1 calc R
C15 C -0.07814(16) -0.09239(11) 0.01932(10) 0.0358(3) Uani 1 1 d .
H15A H -0.0262 -0.1100 -0.0144 0.054 Uiso 1 1 calc R
H15B H -0.1015 -0.1365 0.0478 0.054 Uiso 1 1 calc R
H15C H -0.0345 -0.0549 0.0594 0.054 Uiso 1 1 calc R
C16 C -0.35001(14) -0.14021(8) -0.34182(9) 0.0259(3) Uani 1 1 d .
H16A H -0.3077 -0.0915 -0.3492 0.031 Uiso 1 1 calc R
C17 C -0.48560(16) -0.13180(12) -0.38921(11) 0.0403(4) Uani 1 1 d .
H17A H -0.5215 -0.0892 -0.3659 0.060 Uiso 1 1 calc R
H17B H -0.5283 -0.1797 -0.3845 0.060 Uiso 1 1 calc R
H17C H -0.4919 -0.1213 -0.4469 0.060 Uiso 1 1 calc R
C18 C -0.2909(2) -0.20799(11) -0.37802(12) 0.0452(4) Uani 1 1 d .
H18A H -0.2058 -0.2121 -0.3484 0.068 Uiso 1 1 calc R
H18B H -0.2978 -0.1981 -0.4359 0.068 Uiso 1 1 calc R
H18C H -0.3321 -0.2562 -0.3724 0.068 Uiso 1 1 calc R
C19 C -0.02471(14) -0.10700(9) -0.19771(11) 0.0301(3) Uani 1 1 d .
H19A H -0.0555 -0.1381 -0.1594 0.045 Uiso 1 1 calc R
H19B H 0.0598 -0.0941 -0.1730 0.045 Uiso 1 1 calc R
H19C H -0.0314 -0.1363 -0.2480 0.045 Uiso 1 1 calc R
C20 C -0.16745(11) 0.23840(7) -0.28707(8) 0.0190(2) Uani 1 1 d .
C21 C -0.17341(12) 0.28202(7) -0.21664(9) 0.0207(2) Uani 1 1 d .
C22 C -0.25107(13) 0.34732(8) -0.22712(10) 0.0250(3) Uani 1 1 d .
H22A H -0.2561 0.3760 -0.1805 0.030 Uiso 1 1 calc R
C23 C -0.32105(12) 0.37057(8) -0.30534(10) 0.0265(3) Uani 1 1 d .
C24 C -0.31243(13) 0.32700(8) -0.37422(10) 0.0270(3) Uani 1 1 d .
H24A H -0.3587 0.3421 -0.4269 0.032 Uiso 1 1 calc R
C25 C -0.23624(12) 0.26115(8) -0.36680(9) 0.0232(3) Uani 1 1 d .
C26 C -0.09388(14) 0.26164(9) -0.13135(9) 0.0272(3) Uani 1 1 d .
H26A H -0.1117 0.2968 -0.0909 0.041 Uiso 1 1 calc R
H26B H -0.0090 0.2665 -0.1309 0.041 Uiso 1 1 calc R
H26C H -0.1103 0.2086 -0.1178 0.041 Uiso 1 1 calc R
C27 C -0.40373(14) 0.44155(9) -0.31477(13) 0.0363(4) Uani 1 1 d .
H27A H -0.3979 0.4713 -0.3626 0.054 Uiso 1 1 calc R
H27B H -0.3788 0.4737 -0.2658 0.054 Uiso 1 1 calc R
H27C H -0.4871 0.4247 -0.3219 0.054 Uiso 1 1 calc R
C28 C -0.22662(16) 0.21704(10) -0.44342(10) 0.0336(3) Uani 1 1 d .
H28A H -0.2820 0.2396 -0.4918 0.050 Uiso 1 1 calc R
H28B H -0.2476 0.1629 -0.4386 0.050 Uiso 1 1 calc R
H28C H -0.1441 0.2205 -0.4486 0.050 Uiso 1 1 calc R
C29 C -0.40993(12) 0.07812(8) -0.35241(9) 0.0232(3) Uani 1 1 d .
H29A H -0.3822 0.0478 -0.3926 0.035 Uiso 1 1 calc R
H29B H -0.4205 0.1319 -0.3703 0.035 Uiso 1 1 calc R
H29C H -0.4868 0.0575 -0.3473 0.035 Uiso 1 1 calc R
C30 C -0.33895(13) 0.12457(7) -0.15173(9) 0.0236(3) Uani 1 1 d .
H30A H -0.2747 0.1209 -0.1009 0.035 Uiso 1 1 calc R
H30B H -0.4116 0.0994 -0.1445 0.035 Uiso 1 1 calc R
H30C H -0.3562 0.1789 -0.1656 0.035 Uiso 1 1 calc R
C31 C -0.7542(2) 0.04222(17) -0.47152(15) 0.0593(6) Uani 1 1 d .
H31A H -0.6812 0.0432 -0.4908 0.089 Uiso 1 1 calc R
H31B H -0.7516 -0.0022 -0.4355 0.089 Uiso 1 1 calc R
H31C H -0.7592 0.0897 -0.4414 0.089 Uiso 1 1 calc R
C32 C -0.86639(19) 0.03579(15) -0.54585(14) 0.0501(5) Uani 1 1 d .
H32A H -0.8603 -0.0125 -0.5755 0.060 Uiso 1 1 calc R
H32B H -0.8652 0.0792 -0.5835 0.060 Uiso 1 1 calc R
C33 C -0.98943(18) 0.03640(12) -0.52354(13) 0.0437(4) Uani 1 1 d .
H33A H -0.9930 0.0824 -0.4898 0.052 Uiso 1 1 calc R
H33B H -1.0551 0.0407 -0.5744 0.052 Uiso 1 1 calc R

loop_
_atom_site_aniso_label
_atom_site_aniso_U_11
_atom_site_aniso_U_22
_atom_site_aniso_U_33
_atom_site_aniso_U_23
_atom_site_aniso_U_13
_atom_site_aniso_U_12
Al1 0.01550(16) 0.01526(16) 0.02197(19) 0.00206(13) 0.00540(13) 0.00172(13)
N1 0.0154(4) 0.0136(4) 0.0189(5) 0.0007(3) 0.0047(4) 0.0000(3)
N2 0.0174(4) 0.0143(4) 0.0174(5) 0.0010(3) 0.0053(4) 0.0003(3)
C1 0.0167(5) 0.0158(5) 0.0211(6) 0.0000(4) 0.0050(4) 0.0007(4)
C2 0.0168(5) 0.0156(5) 0.0193(5) -0.0001(4) 0.0055(4) 0.0010(4)
C3 0.0183(5) 0.0204(6) 0.0302(7) 0.0017(5) 0.0096(5) 0.0021(4)
C4 0.0213(6) 0.0241(6) 0.0413(8) 0.0037(6) 0.0159(6) 0.0007(5)
C5 0.0260(6) 0.0194(6) 0.0397(8) 0.0056(5) 0.0164(6) 0.0003(5)
C6 0.0210(5) 0.0161(5) 0.0216(6) 0.0021(4) 0.0082(4) 0.0003(4)
C7 0.0160(5) 0.0127(5) 0.0210(6) 0.0009(4) 0.0043(4) 0.0001(4)
C8 0.0222(6) 0.0184(5) 0.0213(6) 0.0033(4) 0.0039(5) -0.0006(4)
C9 0.0343(7) 0.0250(6) 0.0277(7) 0.0087(5) 0.0077(6) -0.0036(5)
C10 0.0323(7) 0.0203(6) 0.0410(8) 0.0063(6) 0.0098(6) -0.0073(5)
C11 0.0254(6) 0.0179(6) 0.0363(8) -0.0028(5) 0.0049(6) -0.0058(5)
C12 0.0206(5) 0.0160(5) 0.0246(6) -0.0027(4) 0.0049(5) -0.0009(4)
C13 0.0302(7) 0.0242(6) 0.0184(6) 0.0010(5) 0.0020(5) -0.0013(5)
C14 0.0460(9) 0.0349(8) 0.0270(7) -0.0024(6) 0.0108(7) 0.0020(7)
C15 0.0349(8) 0.0405(9) 0.0260(7) 0.0014(6) -0.0025(6) 0.0024(7)
C16 0.0305(7) 0.0236(6) 0.0229(6) -0.0073(5) 0.0059(5) -0.0029(5)
C17 0.0342(8) 0.0514(10) 0.0289(8) 0.0012(7) -0.0031(6) -0.0097(7)
C18 0.0669(13) 0.0353(9) 0.0384(10) -0.0120(7) 0.0228(9) 0.0048(8)
C19 0.0249(6) 0.0225(6) 0.0452(9) 0.0081(6) 0.0132(6) 0.0063(5)
C20 0.0197(5) 0.0147(5) 0.0242(6) 0.0033(4) 0.0089(4) -0.0006(4)
C21 0.0201(5) 0.0180(5) 0.0264(6) 0.0020(4) 0.0103(5) -0.0009(4)
C22 0.0231(6) 0.0183(5) 0.0375(8) -0.0002(5) 0.0152(5) -0.0004(5)
C23 0.0179(5) 0.0178(6) 0.0461(8) 0.0078(5) 0.0126(6) 0.0010(4)
C24 0.0213(6) 0.0234(6) 0.0351(8) 0.0106(5) 0.0054(5) 0.0000(5)
C25 0.0228(6) 0.0208(6) 0.0265(6) 0.0046(5) 0.0072(5) -0.0020(5)
C26 0.0302(7) 0.0278(7) 0.0244(7) 0.0000(5) 0.0086(5) 0.0004(5)
C27 0.0246(7) 0.0232(7) 0.0648(12) 0.0114(7) 0.0186(7) 0.0068(5)
C28 0.0414(8) 0.0346(8) 0.0249(7) 0.0027(6) 0.0089(6) 0.0015(6)
C29 0.0183(5) 0.0198(5) 0.0265(6) 0.0053(5) -0.0030(5) 0.0024(4)
C30 0.0273(6) 0.0160(5) 0.0332(7) 0.0005(5) 0.0180(5) 0.0035(4)
C31 0.0451(11) 0.0867(18) 0.0447(12) 0.0042(11) 0.0091(9) -0.0100(11)
C32 0.0412(10) 0.0654(13) 0.0447(11) 0.0032(9) 0.0130(8) -0.0035(9)
C33 0.0413(9) 0.0461(10) 0.0434(10) 0.0019(8) 0.0106(8) 0.0026(8)

loop_
_atom_type_symbol
_atom_type_description
_atom_type_scat_dispersion_real
_atom_type_scat_dispersion_imag
_atom_type_scat_source
C C 0.0033 0.0016 'International Tables Vol C Tables 4.2.6.8 and 6.1.1.4'
H H 0.0000 0.0000 'International Tables Vol C Tables 4.2.6.8 and 6.1.1.4'
Al Al 0.0645 0.0514 'International Tables Vol C Tables 4.2.6.8 and 6.1.1.4'
N N 0.0061 0.0033 'International Tables Vol C Tables 4.2.6.8 and 6.1.1.4'

loop_
_geom_angle_atom_site_label_1
_geom_angle_atom_site_label_2
_geom_angle_atom_site_label_3
_geom_angle
_geom_angle_site_symmetry_1
N1 Al1 N2 84.31(4) .
N1 Al1 C30 114.15(5) .
N2 Al1 C30 116.38(5) .
N1 Al1 C29 114.86(5) .
N2 Al1 C29 110.62(5) .
C30 Al1 C29 113.44(6) .
C1 N1 C7 117.83(10) .
C1 N1 Al1 114.01(8) .
C7 N1 Al1 128.15(8) .
C6 N2 C2 119.51(10) .
C6 N2 Al1 129.08(8) .
C2 N2 Al1 111.27(8) .
N1 C1 C2 115.16(10) .
N1 C1 C19 123.20(11) .
C2 C1 C19 121.64(11) .
N2 C2 C3 120.43(11) .
N2 C2 C1 115.13(10) .
C3 C2 C1 124.44(11) .
C4 C3 C2 119.48(12) .
C4 C3 H3A 120.3 .
C2 C3 H3A 120.3 .
C3 C4 C5 119.59(12) .
C3 C4 H4A 120.2 .
C5 C4 H4A 120.2 .
C6 C5 C4 119.70(12) .
C6 C5 H5A 120.1 .
C4 C5 H5A 120.1 .
N2 C6 C5 121.27(11) .
N2 C6 C20 117.36(11) .
C5 C6 C20 121.35(11) .
C8 C7 C12 120.59(11) .
C8 C7 N1 119.34(11) .
C12 C7 N1 120.07(11) .
C9 C8 C7 118.63(12) .
C9 C8 C13 118.85(12) .
C7 C8 C13 122.51(11) .
C10 C9 C8 121.30(14) .
C10 C9 H9A 119.4 .
C8 C9 H9A 119.4 .
C9 C10 C11 119.72(13) .
C9 C10 H10A 120.1 .
C11 C10 H10A 120.1 .
C10 C11 C12 121.35(13) .
C10 C11 H11A 119.3 .
C12 C11 H11A 119.3 .
C11 C12 C7 118.41(12) .
C11 C12 C16 119.15(12) .
C7 C12 C16 122.44(11) .
C8 C13 C15 111.12(12) .
C8 C13 C14 111.72(13) .
C15 C13 C14 109.84(13) .
C8 C13 H13A 108.0 .
C15 C13 H13A 108.0 .
C14 C13 H13A 108.0 .
C13 C14 H14A 109.5 .
C13 C14 H14B 109.5 .
H14A C14 H14B 109.5 .
C13 C14 H14C 109.5 .
H14A C14 H14C 109.5 .
H14B C14 H14C 109.5 .
C13 C15 H15A 109.5 .
C13 C15 H15B 109.5 .
H15A C15 H15B 109.5 .
C13 C15 H15C 109.5 .
H15A C15 H15C 109.5 .
H15B C15 H15C 109.5 .
C12 C16 C17 111.18(13) .
C12 C16 C18 111.03(13) .
C17 C16 C18 110.31(14) .
C12 C16 H16A 108.1 .
C17 C16 H16A 108.1 .
C18 C16 H16A 108.1 .
C16 C17 H17A 109.5 .
C16 C17 H17B 109.5 .
H17A C17 H17B 109.5 .
C16 C17 H17C 109.5 .
H17A C17 H17C 109.5 .
H17B C17 H17C 109.5 .
C16 C18 H18A 109.5 .
C16 C18 H18B 109.5 .
H18A C18 H18B 109.5 .
C16 C18 H18C 109.5 .
H18A C18 H18C 109.5 .
H18B C18 H18C 109.5 .
C1 C19 H19A 109.5 .
C1 C19 H19B 109.5 .
H19A C19 H19B 109.5 .
C1 C19 H19C 109.5 .
H19A C19 H19C 109.5 .
H19B C19 H19C 109.5 .
C21 C20 C25 120.45(12) .
C21 C20 C6 119.20(11) .
C25 C20 C6 120.28(12) .
C22 C21 C20 118.85(13) .
C22 C21 C26 119.96(13) .
C20 C21 C26 121.13(12) .
C23 C22 C21 121.77(13) .
C23 C22 H22A 119.1 .
C21 C22 H22A 119.1 .
C24 C23 C22 118.30(12) .
C24 C23 C27 121.12(15) .
C22 C23 C27 120.58(15) .
C23 C24 C25 121.98(13) .
C23 C24 H24A 119.0 .
C25 C24 H24A 119.0 .
C24 C25 C20 118.63(13) .
C24 C25 C28 120.25(13) .
C20 C25 C28 121.11(13) .
C21 C26 H26A 109.5 .
C21 C26 H26B 109.5 .
H26A C26 H26B 109.5 .
C21 C26 H26C 109.5 .
H26A C26 H26C 109.5 .
H26B C26 H26C 109.5 .
C23 C27 H27A 109.5 .
C23 C27 H27B 109.5 .
H27A C27 H27B 109.5 .
C23 C27 H27C 109.5 .
H27A C27 H27C 109.5 .
H27B C27 H27C 109.5 .
C25 C28 H28A 109.5 .
C25 C28 H28B 109.5 .
H28A C28 H28B 109.5 .
C25 C28 H28C 109.5 .
H28A C28 H28C 109.5 .
H28B C28 H28C 109.5 .
Al1 C29 H29A 109.5 .
Al1 C29 H29B 109.5 .
H29A C29 H29B 109.5 .
Al1 C29 H29C 109.5 .
H29A C29 H29C 109.5 .
H29B C29 H29C 109.5 .
Al1 C30 H30A 109.5 .
Al1 C30 H30B 109.5 .
H30A C30 H30B 109.5 .
Al1 C30 H30C 109.5 .
H30A C30 H30C 109.5 .
H30B C30 H30C 109.5 .
C32 C31 H31A 109.5 .
C32 C31 H31B 109.5 .
H31A C31 H31B 109.5 .
C32 C31 H31C 109.5 .
H31A C31 H31C 109.5 .
H31B C31 H31C 109.5 .
C31 C32 C33 114.62(18) .
C31 C32 H32A 108.6 .
C33 C32 H32A 108.6 .
C31 C32 H32B 108.6 .
C33 C32 H32B 108.6 .
H32A C32 H32B 107.6 .
C33 C33 C32 113.3(2) 3_354
C33 C33 H33A 108.9 3_354
C32 C33 H33A 108.9 .
C33 C33 H33B 108.9 3_354
C32 C33 H33B 108.9 .
H33A C33 H33B 107.7 .

loop_
_geom_bond_atom_site_label_1
_geom_bond_atom_site_label_2
_geom_bond_distance
_geom_bond_site_symmetry_2
Al1 N1 1.9061(10) .
Al1 N2 1.9630(11) .
Al1 C30 1.9779(14) .
Al1 C29 1.9898(13) .
N1 C1 1.3616(15) .
N1 C7 1.4391(15) .
N2 C6 1.3608(15) .
N2 C2 1.3829(15) .
C1 C2 1.4302(17) .
C1 C19 1.4585(18) .
C2 C3 1.4137(17) .
C3 C4 1.3685(19) .
C3 H3A 0.9300 .
C4 C5 1.4089(19) .
C4 H4A 0.9300 .
C5 C6 1.3823(18) .
C5 H5A 0.9300 .
C6 C20 1.4958(17) .
C7 C8 1.4100(18) .
C7 C12 1.4116(17) .
C8 C9 1.3967(18) .
C8 C13 1.5209(19) .
C9 C10 1.384(2) .
C9 H9A 0.9300 .
C10 C11 1.383(2) .
C10 H10A 0.9300 .
C11 C12 1.4000(18) .
C11 H11A 0.9300 .
C12 C16 1.516(2) .
C13 C15 1.533(2) .
C13 C14 1.534(2) .
C13 H13A 0.9800 .
C14 H14A 0.9600 .
C14 H14B 0.9600 .
C14 H14C 0.9600 .
C15 H15A 0.9600 .
C15 H15B 0.9600 .
C15 H15C 0.9600 .
C16 C17 1.533(2) .
C16 C18 1.533(2) .
C16 H16A 0.9800 .
C17 H17A 0.9600 .
C17 H17B 0.9600 .
C17 H17C 0.9600 .
C18 H18A 0.9600 .
C18 H18B 0.9600 .
C18 H18C 0.9600 .
C19 H19A 0.9600 .
C19 H19B 0.9600 .
C19 H19C 0.9600 .
C20 C21 1.4033(18) .
C20 C25 1.4036(19) .
C21 C22 1.3976(18) .
C21 C26 1.506(2) .
C22 C23 1.390(2) .
C22 H22A 0.9300 .
C23 C24 1.389(2) .
C23 C27 1.5091(19) .
C24 C25 1.3981(19) .
C24 H24A 0.9300 .
C25 C28 1.507(2) .
C26 H26A 0.9600 .
C26 H26B 0.9600 .
C26 H26C 0.9600 .
C27 H27A 0.9600 .
C27 H27B 0.9600 .
C27 H27C 0.9600 .
C28 H28A 0.9600 .
C28 H28B 0.9600 .
C28 H28C 0.9600 .
C29 H29A 0.9600 .
C29 H29B 0.9600 .
C29 H29C 0.9600 .
C30 H30A 0.9600 .
C30 H30B 0.9600 .
C30 H30C 0.9600 .
C31 C32 1.523(3) .
C31 H31A 0.9600 .
C31 H31B 0.9600 .
C31 H31C 0.9600 .
C32 C33 1.529(3) .
C32 H32A 0.9700 .
C32 H32B 0.9700 .
C33 C33 1.518(4) 3_354
C33 H33A 0.9700 .
C33 H33B 0.9700 .

loop_
_geom_torsion_atom_site_label_1
_geom_torsion_atom_site_label_2
_geom_torsion_atom_site_label_3
_geom_torsion_atom_site_label_4
_geom_torsion
_geom_torsion_site_symmetry_4
N2 Al1 N1 C1 -1.54(9) .
C30 Al1 N1 C1 -117.94(9) .
C29 Al1 N1 C1 108.57(10) .
N2 Al1 N1 C7 176.78(11) .
C30 Al1 N1 C7 60.38(12) .
C29 Al1 N1 C7 -73.11(12) .
N1 Al1 N2 C6 178.60(11) .
C30 Al1 N2 C6 -67.23(12) .
C29 Al1 N2 C6 64.14(12) .
N1 Al1 N2 C2 2.94(9) .
C30 Al1 N2 C2 117.12(9) .
C29 Al1 N2 C2 -111.51(9) .
C7 N1 C1 C2 -178.67(11) .
Al1 N1 C1 C2 -0.16(14) .
C7 N1 C1 C19 1.59(19) .
Al1 N1 C1 C19 -179.91(11) .
C6 N2 C2 C3 -0.34(18) .
Al1 N2 C2 C3 175.78(10) .
C6 N2 C2 C1 -179.93(11) .
Al1 N2 C2 C1 -3.81(14) .
N1 C1 C2 N2 2.71(16) .
C19 C1 C2 N2 -177.54(12) .
N1 C1 C2 C3 -176.87(12) .
C19 C1 C2 C3 2.9(2) .
N2 C2 C3 C4 -0.4(2) .
C1 C2 C3 C4 179.16(14) .
C2 C3 C4 C5 0.5(2) .
C3 C4 C5 C6 0.2(2) .
C2 N2 C6 C5 1.00(19) .
Al1 N2 C6 C5 -174.34(11) .
C2 N2 C6 C20 -177.80(11) .
Al1 N2 C6 C20 6.85(17) .
C4 C5 C6 N2 -0.9(2) .
C4 C5 C6 C20 177.83(14) .
C1 N1 C7 C8 88.36(14) .
Al1 N1 C7 C8 -89.91(13) .
C1 N1 C7 C12 -91.51(14) .
Al1 N1 C7 C12 90.22(13) .
C12 C7 C8 C9 0.65(19) .
N1 C7 C8 C9 -179.22(12) .
C12 C7 C8 C13 179.63(12) .
N1 C7 C8 C13 -0.24(18) .
C7 C8 C9 C10 0.1(2) .
C13 C8 C9 C10 -178.94(14) .
C8 C9 C10 C11 -0.7(2) .
C9 C10 C11 C12 0.6(2) .
C10 C11 C12 C7 0.1(2) .
C10 C11 C12 C16 -179.65(14) .
C8 C7 C12 C11 -0.74(18) .
N1 C7 C12 C11 179.12(11) .
C8 C7 C12 C16 179.03(12) .
N1 C7 C12 C16 -1.11(18) .
C9 C8 C13 C15 65.95(18) .
C7 C8 C13 C15 -113.02(15) .
C9 C8 C13 C14 -57.11(17) .
C7 C8 C13 C14 123.92(14) .
C11 C12 C16 C17 62.16(17) .
C7 C12 C16 C17 -117.61(15) .
C11 C12 C16 C18 -61.06(18) .
C7 C12 C16 C18 119.17(15) .
N2 C6 C20 C21 83.38(15) .
C5 C6 C20 C21 -95.42(16) .
N2 C6 C20 C25 -99.77(14) .
C5 C6 C20 C25 81.43(17) .
C25 C20 C21 C22 1.46(18) .
C6 C20 C21 C22 178.30(11) .
C25 C20 C21 C26 -175.86(12) .
C6 C20 C21 C26 0.99(18) .
C20 C21 C22 C23 -0.81(19) .
C26 C21 C22 C23 176.54(12) .
C21 C22 C23 C24 0.03(19) .
C21 C22 C23 C27 -179.75(12) .
C22 C23 C24 C25 0.1(2) .
C27 C23 C24 C25 179.90(13) .
C23 C24 C25 C20 0.5(2) .
C23 C24 C25 C28 -178.08(13) .
C21 C20 C25 C24 -1.31(19) .
C6 C20 C25 C24 -178.13(11) .
C21 C20 C25 C28 177.28(13) .
C6 C20 C25 C28 0.46(19) .
C31 C32 C33 C33 -67.8(3) 3_354
